data_9010878
loop_
_publ_author_name
'Martucci, A.'
'Cruciani, G.'

_publ_section_title
;
 In situ time resolved synchrotron powder diffraction study of thaumasite
 Sample: T = 303 K
;
_journal_name_full 'Physics and Chemistry of Minerals'
_journal_page_first 723
_journal_page_last 731
_journal_paper_doi 10.1007/s00269-006-0124-8
_journal_volume 33
_journal_year 2006
_chemical_formula_sum 'C H30 Ca3 O25 S Si'
_chemical_name_mineral Thaumasite
_space_group_IT_number 173
_symmetry_space_group_name_Hall 'P 6c'
_symmetry_space_group_name_H-M 'P 63'
_cell_angle_alpha 90
_cell_angle_beta 90
_cell_angle_gamma 120
_cell_formula_units_Z 2
_cell_length_a 11.0575
_cell_length_b 11.0575
_cell_length_c 10.4163
_cell_volume 1102.956
_database_code_amcsd 0009048
_diffrn_ambient_temperature 303
_exptl_crystal_density_diffrn 1.838
_cod_original_cell_volume 1102.955
_cod_original_formula_sum 'Ca3 Si C S O25 H30'
_cod_database_code 9010878

loop_
_space_group_symop_operation_xyz
x,y,z
x-y,x,1/2+z
-y,x-y,z
-x,-y,1/2+z
-x+y,-x,z
y,-x+y,1/2+z

loop_
_atom_site_label
_atom_site_fract_x
_atom_site_fract_y
_atom_site_fract_z
_atom_site_U_iso_or_equiv
_atom_site_type_symbol
_atom_site_attached_hydrogens
Ca 0.19620 0.98950 0.24630 0.03100 Ca 0
Si 0.00000 0.00000 -0.00390 0.03200 Si 0
C 0.33333 0.66667 0.46740 0.00700 C 0
S 0.33333 0.66667 0.98360 0.03900 S 0
O5 0.20550 0.62870 0.46330 0.03600 O 0
O6 0.19260 0.62440 0.04140 0.03200 O 0
O9 0.33333 0.66667 0.83920 0.06700 O 0
O-H7 0.11810 0.12190 0.09640 0.04000 O 1
O-H8 0.14290 0.12880 0.38790 0.01700 O 1
Wat1 0.39160 0.22870 0.23970 0.05800 O 2
Wat2 0.26050 0.40080 0.25350 0.06000 O 2
Wat3 0.00340 0.33300 0.05910 0.03700 O 2
Wat4 0.02260 0.35840 0.41180 0.03800 O 2

loop_
_cod_changelog_entry_id
_cod_changelog_entry_author
_cod_changelog_entry_date
_cod_changelog_entry_text
1
;cod-tools version 3.8.0
Id: cif_guess_AMCSD_atom_types 9574 2023-05-10 09:00:05Z saulius
;
2023-05-10T18:52:45+03:00
;Derived atom types and hydrogen counts
from atom names that follow the AMCSD naming convention
(Wat == water, O-H == hydroxyl).
;

loop_
_cod_related_entry_id
_cod_related_entry_database
_cod_related_entry_code
1 AMCSD 0009048
